data_4133717
loop_
_publ_author_name
'Reiter, Dominik'
'Frisch, Philipp'
'Szilv\'asi, Tibor'
'Inoue, Shigeyoshi'

_publ_section_title
;
 Heavier Carbonyl Olefination: The Sila-Wittig Reaction.
;
_journal_issue 42
_journal_name_full 'Journal of the American Chemical Society'
_journal_page_first 16991
_journal_page_last 16996
_journal_paper_doi 10.1021/jacs.9b09379
_journal_volume 141
_journal_year 2019
_chemical_compound_source 'see text'
_chemical_formula_moiety 'C60 H82 N3 O P Si2, 3(C6 H6)'
_chemical_formula_sum 'C78 H100 N3 O P Si2'
_chemical_formula_weight 1182.76
_space_group_IT_number 2
_space_group_name_Hall '-P 1'
_space_group_name_H-M_alt 'P -1'
_symmetry_cell_setting triclinic
_symmetry_Int_Tables_number 2
_symmetry_space_group_name_Hall '-P 1'
_symmetry_space_group_name_H-M 'P -1'
_atom_sites_solution_hydrogens mixed
_cell_angle_alpha 83.152(3)
_cell_angle_beta 78.214(3)
_cell_angle_gamma 83.253(3)
_cell_formula_units_Z 2
_cell_length_a 12.3115(8)
_cell_length_b 16.7455(12)
_cell_length_c 17.3782(12)
_cell_measurement_reflns_used 9936
_cell_measurement_temperature 100
_cell_measurement_theta_max 25.6711
_cell_measurement_theta_min 2.4060
_cell_volume 3466.2(4)
_computing_cell_refinement 'SAINT (Bruker, 2017)'
_computing_data_collection 'APEX III Control Software (Bruker, 2016)'
_computing_data_reduction 'SAINT (Bruker, 2017)'
_computing_molecular_graphics 'PLATON (Spek, 2011)'
_computing_publication_material 'PLATON (Spek, 2011), enCIFer (Allen, 2014)'
_computing_structure_refinement 'SHELXL2014 (Sheldrick, 2014), SHELXLE (Huebschle, 2011)'
_computing_structure_solution 'SHELXT (Sheldrick, 2015)'
_diffrn_ambient_temperature 100
_diffrn_detector ' CMOS plate '
_diffrn_detector_area_resol_mean 16
_diffrn_measured_fraction_theta_full 0.999
_diffrn_measured_fraction_theta_max 0.999
_diffrn_measurement_device ' \k-geometry diffractometer '
_diffrn_measurement_device_type ' Bruker Photon CMOS '
_diffrn_measurement_method ' phi- and omega-rotation '
_diffrn_radiation_monochromator 'Helios optic'
_diffrn_radiation_probe x-ray
_diffrn_radiation_source 'TXS rotating anode'
_diffrn_radiation_type MoK\a
_diffrn_radiation_wavelength 0.71073
_diffrn_reflns_av_R_equivalents 0.0732
_diffrn_reflns_av_unetI/netI 0.0311
_diffrn_reflns_limit_h_max 15
_diffrn_reflns_limit_h_min -14
_diffrn_reflns_limit_k_max 20
_diffrn_reflns_limit_k_min -20
_diffrn_reflns_limit_l_max 21
_diffrn_reflns_limit_l_min -21
_diffrn_reflns_number 132902
_diffrn_reflns_reduction_process
;
;
_diffrn_reflns_theta_full 25.24
_diffrn_reflns_theta_max 25.68
_diffrn_reflns_theta_min 2.19
_exptl_absorpt_coefficient_mu 0.120
_exptl_absorpt_correction_T_max 0.7453
_exptl_absorpt_correction_T_min 0.7007
_exptl_absorpt_correction_type multi-scan
_exptl_absorpt_process_details 'SADABS 2016/2, Bruker, 2016'
_exptl_crystal_colour 'clear orange'
_exptl_crystal_density_diffrn 1.133
_exptl_crystal_density_method 'Not Measured'
_exptl_crystal_description fragment
_exptl_crystal_F_000 1280
_exptl_crystal_size_max 0.208
_exptl_crystal_size_mid 0.193
_exptl_crystal_size_min 0.091
_refine_diff_density_max 0.664
_refine_diff_density_min -0.526
_refine_diff_density_rms 0.048
_refine_ls_extinction_method none
_refine_ls_goodness_of_fit_ref 1.042
_refine_ls_hydrogen_treatment mixed
_refine_ls_matrix_type full
_refine_ls_number_parameters 787
_refine_ls_number_reflns 13161
_refine_ls_number_restraints 0
_refine_ls_restrained_S_all 1.042
_refine_ls_R_factor_all 0.0626
_refine_ls_R_factor_gt 0.0421
_refine_ls_shift/su_max 0.001
_refine_ls_shift/su_mean 0.000
_refine_ls_structure_factor_coef Fsqd
_refine_ls_weighting_details 'W=1/[\S^2^(FO^2^)+(0.0406P)^2^+2.4471P] WHERE P=(FO^2^+2FC^2^)/3'
_refine_ls_weighting_scheme calc
_refine_ls_wR_factor_gt 0.0948
_refine_ls_wR_factor_ref 0.1052
_reflns_number_gt 10299
_reflns_number_total 13161
_reflns_threshold_expression I>2\s(I)
_cod_data_source_file ja9b09379_si_002.cif
_cod_data_source_block compound_8
_cod_database_code 4133717

loop_
_space_group_symop_id
_space_group_symop_operation_xyz
1 x,y,z
2 -x,-y,-z

loop_
_atom_site_aniso_label
_atom_site_aniso_U_11
_atom_site_aniso_U_22
_atom_site_aniso_U_33
_atom_site_aniso_U_23
_atom_site_aniso_U_13
_atom_site_aniso_U_12
P1 0.0133(2) 0.0192(2) 0.0127(2) -0.0015(2) -0.0024(2) -0.0016(2)
Si1 0.0103(2) 0.0184(2) 0.0129(2) -0.0029(2) -0.0017(2) -0.0028(2)
Si2 0.0113(2) 0.0205(3) 0.0141(2) -0.0007(2) -0.0015(2) -0.0034(2)
O1 0.0156(6) 0.0239(7) 0.0191(7) -0.0071(5) -0.0002(6) -0.0040(5)
N1 0.0120(7) 0.0205(8) 0.0138(7) -0.0025(6) -0.0014(6) -0.0030(6)
N2 0.0101(7) 0.0229(8) 0.0130(7) -0.0063(6) -0.0020(5) -0.0013(6)
N3 0.0101(7) 0.0234(8) 0.0140(7) -0.0056(6) -0.0023(6) -0.0016(6)
C1 0.0145(8) 0.0145(8) 0.0102(8) -0.0008(6) -0.0032(6) 0.0001(6)
C2 0.0091(8) 0.0364(11) 0.0207(9) -0.0090(8) -0.0018(7) -0.0036(7)
C3 0.0100(8) 0.0388(11) 0.0206(9) -0.0094(8) -0.0039(7) -0.0037(8)
C4 0.0085(8) 0.0234(9) 0.0135(8) -0.0068(7) 0.0003(6) -0.0014(7)
C5 0.0108(8) 0.0241(10) 0.0209(9) -0.0064(8) 0.0015(7) -0.0020(7)
C6 0.0198(9) 0.0269(10) 0.0300(11) -0.0156(9) 0.0014(8) -0.0048(8)
C7 0.0252(10) 0.0412(12) 0.0172(10) -0.0136(9) -0.0018(8) -0.0067(9)
C8 0.0216(10) 0.0356(11) 0.0153(9) -0.0032(8) -0.0033(7) -0.0048(8)
C9 0.0105(8) 0.0248(10) 0.0169(9) -0.0044(7) -0.0006(7) -0.0030(7)
C10 0.0192(9) 0.0224(10) 0.0288(11) -0.0013(8) 0.0002(8) -0.0007(8)
C11 0.0417(13) 0.0241(11) 0.0495(14) -0.0007(10) -0.0031(11) -0.0044(10)
C12 0.0257(11) 0.0425(14) 0.0483(14) 0.0135(11) -0.0077(10) 0.0016(10)
C13 0.0228(10) 0.0229(10) 0.0194(9) -0.0019(8) -0.0018(8) -0.0018(8)
C14 0.0235(10) 0.0243(11) 0.0435(13) 0.0074(9) -0.0055(9) -0.0042(8)
C15 0.0263(11) 0.0307(11) 0.0405(12) -0.0050(9) -0.0086(9) -0.0098(9)
C16 0.0111(8) 0.0277(10) 0.0149(9) -0.0095(7) -0.0013(7) -0.0037(7)
C17 0.0148(9) 0.0273(10) 0.0211(9) -0.0080(8) -0.0027(7) -0.0034(7)
C18 0.0256(10) 0.0321(11) 0.0273(11) -0.0120(9) -0.0030(8) 0.0057(9)
C19 0.0312(11) 0.0463(13) 0.0212(10) -0.0178(9) -0.0009(9) 0.0049(10)
C20 0.0245(10) 0.0428(12) 0.0152(9) -0.0076(8) -0.0038(8) 0.0016(9)
C21 0.0152(9) 0.0311(11) 0.0160(9) -0.0075(8) -0.0034(7) -0.0025(7)
C22 0.0200(9) 0.0210(10) 0.0232(10) -0.0054(8) -0.0049(8) -0.0020(7)
C23 0.0259(10) 0.0310(11) 0.0284(11) -0.0035(9) -0.0014(8) -0.0083(9)
C24 0.0274(11) 0.0252(11) 0.0339(12) -0.0002(9) -0.0058(9) 0.0015(8)
C25 0.0234(10) 0.0317(11) 0.0155(9) -0.0046(8) -0.0044(8) -0.0006(8)
C26 0.0295(11) 0.0405(13) 0.0228(10) 0.0024(9) -0.0076(9) -0.0049(9)
C27 0.0210(10) 0.0399(13) 0.0355(12) -0.0019(10) -0.0066(9) 0.0015(9)
C28 0.0146(9) 0.0290(10) 0.0195(9) -0.0006(8) -0.0033(7) -0.0083(7)
C29 0.0237(10) 0.0337(11) 0.0251(10) -0.0033(9) -0.0080(8) -0.0127(8)
C30 0.0146(9) 0.0411(12) 0.0259(10) -0.0013(9) -0.0071(8) -0.0022(8)
C31 0.0202(10) 0.0456(13) 0.0301(11) 0.0018(10) -0.0044(8) -0.0170(9)
C32 0.0193(9) 0.0254(10) 0.0207(10) 0.0022(8) -0.0026(7) -0.0022(8)
C33 0.0385(12) 0.0203(10) 0.0337(12) 0.0011(9) -0.0057(9) -0.0039(9)
C34 0.0296(11) 0.0353(12) 0.0266(11) 0.0101(9) -0.0046(9) -0.0053(9)
C35 0.0220(10) 0.0340(12) 0.0278(11) 0.0021(9) -0.0064(8) 0.0034(8)
C36 0.0153(9) 0.0280(10) 0.0172(9) -0.0042(8) -0.0001(7) -0.0017(7)
C37 0.0200(10) 0.0426(13) 0.0207(10) -0.0052(9) 0.0025(8) -0.0015(9)
C38 0.0222(10) 0.0387(12) 0.0185(10) -0.0079(8) -0.0018(8) -0.0058(8)
C39 0.0267(10) 0.0264(11) 0.0240(10) -0.0073(8) 0.0003(8) -0.0012(8)
C40 0.0142(8) 0.0193(9) 0.0167(9) -0.0030(7) -0.0019(7) -0.0041(7)
C41 0.0120(8) 0.0207(9) 0.0147(8) -0.0031(7) 0.0003(7) -0.0041(7)
C42 0.0171(9) 0.0225(10) 0.0146(9) -0.0050(7) -0.0037(7) -0.0021(7)
C43 0.0143(8) 0.0221(9) 0.0146(9) -0.0040(7) -0.0016(7) -0.0050(7)
C44 0.0250(10) 0.0241(10) 0.0172(9) -0.0037(8) -0.0038(8) -0.0010(8)
C45 0.0353(11) 0.0314(11) 0.0155(9) -0.0014(8) 0.0009(8) -0.0068(9)
C46 0.0205(10) 0.0457(13) 0.0191(10) -0.0118(9) 0.0035(8) -0.0100(9)
C47 0.0189(10) 0.0505(14) 0.0229(10) -0.0106(9) -0.0043(8) 0.0053(9)
C48 0.0207(10) 0.0375(12) 0.0181(10) -0.0012(8) -0.0032(8) 0.0024(8)
C49 0.0137(8) 0.0178(9) 0.0178(9) -0.0022(7) -0.0032(7) 0.0009(7)
C50 0.0202(9) 0.0261(10) 0.0183(9) -0.0052(8) -0.0002(7) -0.0044(8)
C51 0.0219(10) 0.0287(11) 0.0272(11) -0.0045(8) 0.0038(8) -0.0067(8)
C52 0.0192(9) 0.0218(10) 0.0337(11) -0.0057(8) -0.0054(8) -0.0046(8)
C53 0.0312(11) 0.0258(10) 0.0223(10) -0.0073(8) -0.0095(8) -0.0038(8)
C54 0.0233(10) 0.0225(10) 0.0170(9) -0.0016(7) -0.0023(7) -0.0025(8)
C55 0.0147(8) 0.0224(9) 0.0116(8) -0.0016(7) 0.0000(7) -0.0013(7)
C56 0.0222(10) 0.0243(10) 0.0259(10) -0.0005(8) -0.0078(8) -0.0047(8)
C57 0.0326(11) 0.0196(10) 0.0272(11) -0.0031(8) -0.0069(9) -0.0049(8)
C58 0.0246(10) 0.0207(10) 0.0185(9) 0.0006(7) 0.0009(8) 0.0030(8)
C59 0.0172(9) 0.0300(11) 0.0307(11) -0.0011(9) -0.0061(8) -0.0010(8)
C60 0.0197(9) 0.0207(10) 0.0282(10) -0.0034(8) -0.0073(8) -0.0038(7)
C61 0.0318(12) 0.0335(12) 0.0340(12) 0.0005(10) 0.0007(9) 0.0038(9)
C62 0.0470(14) 0.0337(13) 0.0355(13) -0.0020(10) -0.0055(11) 0.0021(10)
C63 0.0564(16) 0.0466(15) 0.0326(13) -0.0063(11) 0.0023(12) 0.0083(13)
C64 0.0371(14) 0.0627(18) 0.0422(15) 0.0012(13) 0.0079(11) 0.0077(12)
C65 0.0336(13) 0.0507(15) 0.0517(15) -0.0021(12) -0.0066(11) -0.0018(11)
C66 0.0361(13) 0.0424(14) 0.0353(13) -0.0068(10) -0.0039(10) 0.0055(10)
C67 0.091(2) 0.0580(17) 0.0222(12) -0.0005(11) -0.0063(13) -0.0292(16)
C68 0.0580(16) 0.0572(16) 0.0234(12) -0.0055(11) 0.0013(11) -0.0277(14)
C69 0.0517(16) 0.0556(17) 0.0392(14) -0.0164(12) 0.0155(12) -0.0286(13)
C70 0.0434(16) 0.090(2) 0.0547(18) -0.0265(16) 0.0146(13) -0.0188(15)
C71 0.0630(19) 0.108(3) 0.0388(15) -0.0351(17) 0.0203(14) -0.061(2)
C72 0.092(2) 0.066(2) 0.0266(13) -0.0131(13) 0.0078(14) -0.0415(19)
C73 0.0516(15) 0.0301(12) 0.0543(16) 0.0050(11) -0.0219(12) -0.0055(11)
C74 0.0520(15) 0.0541(16) 0.0350(13) -0.0076(12) -0.0182(11) 0.0041(12)
C75 0.099(2) 0.0362(15) 0.078(2) -0.0189(14) -0.0542(19) 0.0018(15)
C76 0.079(2) 0.0366(15) 0.076(2) 0.0172(14) -0.0468(17) -0.0251(14)
C77 0.0299(12) 0.0551(16) 0.0342(13) 0.0002(11) -0.0026(10) -0.0043(11)
C78 0.0602(17) 0.0394(14) 0.0511(16) -0.0179(12) -0.0245(13) 0.0160(12)

loop_
_atom_site_label
_atom_site_type_symbol
_atom_site_thermal_displace_type
_atom_site_fract_x
_atom_site_fract_y
_atom_site_fract_z
_atom_site_occupancy
_atom_site_U_iso_or_equiv
_atom_site_calc_flag
_atom_site_refinement_flags
P1 P Uani 0.18944(4) 0.33370(3) 0.40344(3) 1.000 0.0151(1) d .
Si1 Si Uani 0.36019(4) 0.18523(3) 0.66843(3) 1.000 0.0137(1) d .
Si2 Si Uani 0.22185(4) 0.13768(3) 0.77479(3) 1.000 0.0154(1) d .
O1 O Uani 0.39576(11) 0.10680(8) 0.61459(8) 1.000 0.0194(4) d .
N1 N Uani 0.46143(11) 0.21356(9) 0.70984(8) 1.000 0.0154(4) d .
N2 N Uani 0.65364(11) 0.20431(9) 0.63856(8) 1.000 0.0150(4) d .
N3 N Uani 0.61330(11) 0.26044(9) 0.75003(8) 1.000 0.0155(4) d .
C1 C Uani 0.56402(13) 0.22424(10) 0.69909(9) 1.000 0.0131(5) d .
C2 C Uani 0.75125(14) 0.22923(12) 0.65259(11) 1.000 0.0216(5) d .
C3 C Uani 0.72726(14) 0.26251(12) 0.72059(11) 1.000 0.0224(5) d .
C4 C Uani 0.64552(13) 0.17820(11) 0.56439(10) 1.000 0.0151(5) d .
C5 C Uani 0.65440(14) 0.09490(11) 0.55706(11) 1.000 0.0189(5) d .
C6 C Uani 0.65239(15) 0.07178(12) 0.48273(12) 1.000 0.0252(6) d .
C7 C Uani 0.64207(16) 0.12901(13) 0.41981(11) 1.000 0.0270(6) d .
C8 C Uani 0.63198(15) 0.21020(12) 0.42908(11) 1.000 0.0240(6) d .
C9 C Uani 0.63275(14) 0.23704(11) 0.50182(10) 1.000 0.0174(5) d .
C10 C Uani 0.66663(15) 0.03373(11) 0.62732(12) 1.000 0.0244(6) d .
C11 C Uani 0.6203(2) -0.04590(13) 0.62382(15) 1.000 0.0394(7) d .
C12 C Uani 0.78863(18) 0.01845(15) 0.63664(15) 1.000 0.0406(8) d .
C13 C Uani 0.62325(15) 0.32681(11) 0.51056(11) 1.000 0.0221(6) d .
C14 C Uani 0.53183(16) 0.37461(12) 0.47177(13) 1.000 0.0313(7) d .
C15 C Uani 0.73462(17) 0.36140(13) 0.47663(13) 1.000 0.0315(7) d .
C16 C Uani 0.55614(14) 0.29687(11) 0.81946(10) 1.000 0.0173(5) d .
C17 C Uani 0.49358(14) 0.37204(11) 0.81076(11) 1.000 0.0206(5) d .
C18 C Uani 0.44746(16) 0.40912(13) 0.87935(12) 1.000 0.0286(6) d .
C19 C Uani 0.46284(17) 0.37227(14) 0.95273(12) 1.000 0.0330(7) d .
C20 C Uani 0.52172(16) 0.29767(13) 0.95988(11) 1.000 0.0275(6) d .
C21 C Uani 0.56908(14) 0.25744(12) 0.89340(10) 1.000 0.0203(6) d .
C22 C Uani 0.47901(15) 0.41170(11) 0.72963(11) 1.000 0.0210(6) d .
C23 C Uani 0.58371(16) 0.45113(12) 0.68621(12) 1.000 0.0285(6) d .
C24 C Uani 0.37768(17) 0.47428(12) 0.73178(13) 1.000 0.0294(7) d .
C25 C Uani 0.63291(15) 0.17493(12) 0.90294(11) 1.000 0.0234(6) d .
C26 C Uani 0.57020(17) 0.11849(13) 0.96894(12) 1.000 0.0309(7) d .
C27 C Uani 0.74895(16) 0.18218(14) 0.91939(13) 1.000 0.0325(7) d .
C28 C Uani 0.09326(14) 0.12208(12) 0.73063(11) 1.000 0.0207(5) d .
C29 C Uani 0.12854(16) 0.08115(12) 0.65306(11) 1.000 0.0262(6) d .
C30 C Uani 0.03244(15) 0.20461(13) 0.70812(12) 1.000 0.0269(6) d .
C31 C Uani 0.00802(16) 0.07120(14) 0.78668(12) 1.000 0.0314(7) d .
C32 C Uani 0.28212(15) 0.03613(12) 0.82376(11) 1.000 0.0223(6) d .
C33 C Uani 0.29030(18) -0.03084(12) 0.76907(13) 1.000 0.0312(7) d .
C34 C Uani 0.21286(17) 0.00828(13) 0.90482(12) 1.000 0.0315(7) d .
C35 C Uani 0.40245(16) 0.04158(13) 0.83353(12) 1.000 0.0286(6) d .
C36 C Uani 0.18357(15) 0.21921(11) 0.84974(10) 1.000 0.0205(5) d .
C37 C Uani 0.07049(16) 0.21158(13) 0.90665(11) 1.000 0.0286(6) d .
C38 C Uani 0.27351(16) 0.21542(13) 0.90045(11) 1.000 0.0261(6) d .
C39 C Uani 0.18159(16) 0.30421(12) 0.80543(11) 1.000 0.0262(6) d .
C40 C Uani 0.31035(14) 0.27234(11) 0.60568(10) 1.000 0.0166(5) d .
C41 C Uani 0.27241(13) 0.26914(11) 0.53791(10) 1.000 0.0159(5) d .
C42 C Uani 0.22784(14) 0.33592(11) 0.49140(10) 1.000 0.0177(5) d .
C43 C Uani 0.30166(14) 0.32895(11) 0.31632(10) 1.000 0.0167(5) d .
C44 C Uani 0.29981(16) 0.37936(11) 0.24704(10) 1.000 0.0221(6) d .
C45 C Uani 0.39236(17) 0.37808(12) 0.18602(11) 1.000 0.0280(6) d .
C46 C Uani 0.48581(16) 0.32582(13) 0.19290(11) 1.000 0.0282(6) d .
C47 C Uani 0.48753(16) 0.27422(14) 0.26108(12) 1.000 0.0309(7) d .
C48 C Uani 0.39664(15) 0.27636(13) 0.32309(11) 1.000 0.0261(6) d .
C49 C Uani 0.11046(14) 0.24956(10) 0.40151(10) 1.000 0.0166(5) d .
C50 C Uani 0.04341(15) 0.21979(11) 0.47134(11) 1.000 0.0216(5) d .
C51 C Uani -0.02517(16) 0.16012(12) 0.46979(12) 1.000 0.0267(6) d .
C52 C Uani -0.02841(15) 0.13043(11) 0.39941(12) 1.000 0.0244(6) d .
C53 C Uani 0.03833(16) 0.15951(12) 0.33031(11) 1.000 0.0253(6) d .
C54 C Uani 0.10820(15) 0.21858(11) 0.33111(11) 1.000 0.0212(6) d .
C55 C Uani 0.10157(14) 0.42571(11) 0.38593(10) 1.000 0.0166(5) d .
C56 C Uani 0.13569(16) 0.49942(11) 0.39678(11) 1.000 0.0236(6) d .
C57 C Uani 0.06718(17) 0.57013(12) 0.38855(11) 1.000 0.0260(6) d .
C58 C Uani -0.03625(16) 0.56865(11) 0.36907(11) 1.000 0.0226(6) d .
C59 C Uani -0.06956(16) 0.49611(12) 0.35742(12) 1.000 0.0260(6) d .
C60 C Uani -0.00153(15) 0.42482(11) 0.36551(11) 1.000 0.0223(6) d .
C61 C Uani 0.26531(18) 0.52916(13) 0.05086(13) 1.000 0.0350(7) d .
C62 C Uani 0.2306(2) 0.57718(14) 0.11234(13) 1.000 0.0397(8) d .
C63 C Uani 0.1269(2) 0.57126(16) 0.15957(14) 1.000 0.0476(8) d .
C64 C Uani 0.0587(2) 0.51789(17) 0.14543(15) 1.000 0.0511(9) d .
C65 C Uani 0.0929(2) 0.46908(16) 0.08456(15) 1.000 0.0460(8) d .
C66 C Uani 0.19753(19) 0.47500(14) 0.03693(14) 1.000 0.0389(8) d .
C67 C Uani 0.1332(3) 0.20679(17) 0.11104(14) 1.000 0.0562(10) d .
C68 C Uani 0.1198(2) 0.12602(16) 0.11288(13) 1.000 0.0456(9) d .
C69 C Uani 0.2033(2) 0.06761(17) 0.12659(14) 1.000 0.0494(9) d .
C70 C Uani 0.3028(2) 0.0899(2) 0.13873(17) 1.000 0.0635(10) d .
C71 C Uani 0.3151(3) 0.1729(2) 0.13587(16) 1.000 0.0677(13) d .
C72 C Uani 0.2306(3) 0.2298(2) 0.12204(15) 1.000 0.0608(10) d .
C73 C Uani 0.8218(2) 0.37556(14) 0.13364(15) 1.000 0.0443(8) d .
C74 C Uani 0.8173(2) 0.31119(16) 0.09282(15) 1.000 0.0461(8) d .
C75 C Uani 0.8172(3) 0.23446(16) 0.13309(19) 1.000 0.0653(11) d .
C76 C Uani 0.8260(3) 0.22406(16) 0.21091(18) 1.000 0.0596(11) d .
C77 C Uani 0.83381(18) 0.28708(15) 0.24945(14) 1.000 0.0406(8) d .
C78 C Uani 0.8302(2) 0.36271(15) 0.21154(16) 1.000 0.0488(9) d .
H1 H Uiso 0.442(2) 0.1133(14) 0.5778(15) 1.000 0.037(7) d .
H2 H Uiso 0.82268 0.22346 0.61932 1.000 0.0260 c RU
H3 H Uiso 0.77862 0.28387 0.74480 1.000 0.0270 c RU
H6 H Uiso 0.65819 0.01601 0.47539 1.000 0.0300 c RU
H7 H Uiso 0.64194 0.11212 0.36955 1.000 0.0320 c RU
H8 H Uiso 0.62437 0.24857 0.38515 1.000 0.0290 c RU
H10 H Uiso 0.62334 0.05778 0.67569 1.000 0.0290 c RU
H11A H Uiso 0.54340 -0.03519 0.61530 1.000 0.0590 c RU
H11B H Uiso 0.62145 -0.07984 0.67369 1.000 0.0590 c RU
H11C H Uiso 0.66607 -0.07389 0.58020 1.000 0.0590 c RU
H12A H Uiso 0.83384 -0.00385 0.58942 1.000 0.0610 c RU
H12B H Uiso 0.79446 -0.02004 0.68308 1.000 0.0610 c RU
H12C H Uiso 0.81564 0.06945 0.64340 1.000 0.0610 c RU
H13 H Uiso 0.60432 0.33389 0.56825 1.000 0.0260 c RU
H14A H Uiso 0.55244 0.37345 0.41435 1.000 0.0470 c RU
H14B H Uiso 0.52290 0.43069 0.48469 1.000 0.0470 c RU
H14C H Uiso 0.46147 0.35035 0.49136 1.000 0.0470 c RU
H15A H Uiso 0.75342 0.35743 0.41954 1.000 0.0470 c RU
H15B H Uiso 0.79305 0.33073 0.50177 1.000 0.0470 c RU
H15C H Uiso 0.72875 0.41821 0.48682 1.000 0.0470 c RU
H18 H Uiso 0.40505 0.46016 0.87579 1.000 0.0340 c RU
H19 H Uiso 0.43223 0.39900 0.99867 1.000 0.0400 c RU
H20 H Uiso 0.53028 0.27317 1.01076 1.000 0.0330 c RU
H22 H Uiso 0.46815 0.36817 0.69799 1.000 0.0250 c RU
H23A H Uiso 0.57367 0.47347 0.63310 1.000 0.0430 c RU
H23B H Uiso 0.64823 0.41050 0.68221 1.000 0.0430 c RU
H23C H Uiso 0.59616 0.49461 0.71556 1.000 0.0430 c RU
H24A H Uiso 0.36576 0.49069 0.67786 1.000 0.0440 c RU
H24B H Uiso 0.39077 0.52160 0.75558 1.000 0.0440 c RU
H24C H Uiso 0.31159 0.45064 0.76328 1.000 0.0440 c RU
H25 H Uiso 0.64280 0.14991 0.85220 1.000 0.0280 c RU
H26A H Uiso 0.49298 0.11930 0.96216 1.000 0.0460 c RU
H26B H Uiso 0.57092 0.13679 1.02032 1.000 0.0460 c RU
H26C H Uiso 0.60668 0.06334 0.96648 1.000 0.0460 c RU
H27A H Uiso 0.78783 0.12812 0.92670 1.000 0.0490 c RU
H27B H Uiso 0.74137 0.20941 0.96736 1.000 0.0490 c RU
H27C H Uiso 0.79177 0.21363 0.87463 1.000 0.0490 c RU
H29A H Uiso 0.06226 0.07582 0.63170 1.000 0.0390 c RU
H29B H Uiso 0.16683 0.02747 0.66365 1.000 0.0390 c RU
H29C H Uiso 0.17892 0.11419 0.61462 1.000 0.0390 c RU
H30A H Uiso 0.08548 0.23849 0.67314 1.000 0.0400 c RU
H30B H Uiso 0.00028 0.23119 0.75603 1.000 0.0400 c RU
H30C H Uiso -0.02716 0.19668 0.68085 1.000 0.0400 c RU
H31A H Uiso -0.05795 0.07126 0.76323 1.000 0.0470 c RU
H31B H Uiso -0.01383 0.09435 0.83743 1.000 0.0470 c RU
H31C H Uiso 0.04157 0.01560 0.79506 1.000 0.0470 c RU
H33A H Uiso 0.33028 -0.01301 0.71618 1.000 0.0470 c RU
H33B H Uiso 0.21518 -0.04241 0.76600 1.000 0.0470 c RU
H33C H Uiso 0.33066 -0.07981 0.79012 1.000 0.0470 c RU
H34A H Uiso 0.13606 0.00416 0.89945 1.000 0.0470 c RU
H34B H Uiso 0.21307 0.04759 0.94228 1.000 0.0470 c RU
H34C H Uiso 0.24542 -0.04463 0.92427 1.000 0.0470 c RU
H35A H Uiso 0.44927 0.05392 0.78160 1.000 0.0430 c RU
H35B H Uiso 0.43139 -0.01014 0.85807 1.000 0.0430 c RU
H35C H Uiso 0.40328 0.08443 0.86715 1.000 0.0430 c RU
H37A H Uiso 0.01058 0.21870 0.87627 1.000 0.0430 c RU
H37B H Uiso 0.05813 0.25318 0.94351 1.000 0.0430 c RU
H37C H Uiso 0.07096 0.15800 0.93632 1.000 0.0430 c RU
H38A H Uiso 0.34692 0.21797 0.86589 1.000 0.0390 c RU
H38B H Uiso 0.27274 0.16473 0.93506 1.000 0.0390 c RU
H38C H Uiso 0.25807 0.26117 0.93264 1.000 0.0390 c RU
H39A H Uiso 0.25522 0.31191 0.77277 1.000 0.0390 c RU
H39B H Uiso 0.16243 0.34466 0.84362 1.000 0.0390 c RU
H39C H Uiso 0.12585 0.31033 0.77163 1.000 0.0390 c RU
H40 H Uiso 0.31113 0.32439 0.62203 1.000 0.0200 c RU
H41 H Uiso 0.27604 0.21733 0.51992 1.000 0.0190 c RU
H42 H Uiso 0.21868 0.38700 0.51174 1.000 0.0210 c RU
H44 H Uiso 0.23515 0.41479 0.24135 1.000 0.0270 c RU
H45 H Uiso 0.39123 0.41351 0.13918 1.000 0.0340 c RU
H46 H Uiso 0.54884 0.32523 0.15096 1.000 0.0340 c RU
H47 H Uiso 0.55117 0.23722 0.26544 1.000 0.0370 c RU
H48 H Uiso 0.39904 0.24187 0.37038 1.000 0.0310 c RU
H50 H Uiso 0.04469 0.24028 0.51979 1.000 0.0260 c RU
H51 H Uiso -0.07027 0.13949 0.51745 1.000 0.0320 c RU
H52 H Uiso -0.07639 0.09018 0.39864 1.000 0.0290 c RU
H53 H Uiso 0.03644 0.13900 0.28198 1.000 0.0300 c RU
H54 H Uiso 0.15457 0.23790 0.28347 1.000 0.0250 c RU
H56 H Uiso 0.20656 0.50101 0.40992 1.000 0.0280 c RU
H57 H Uiso 0.09104 0.62001 0.39627 1.000 0.0310 c RU
H58 H Uiso -0.08365 0.61720 0.36382 1.000 0.0270 c RU
H59 H Uiso -0.14013 0.49490 0.34366 1.000 0.0310 c RU
H60 H Uiso -0.02549 0.37523 0.35706 1.000 0.0270 c RU
H61 H Uiso 0.33657 0.53360 0.01795 1.000 0.0420 c RU
H62 H Uiso 0.27813 0.61412 0.12201 1.000 0.0480 c RU
H63 H Uiso 0.10261 0.60417 0.20191 1.000 0.0570 c RU
H64 H Uiso -0.01301 0.51441 0.17792 1.000 0.0610 c RU
H65 H Uiso 0.04540 0.43190 0.07538 1.000 0.0550 c RU
H66 H Uiso 0.22216 0.44176 -0.00512 1.000 0.0470 c RU
H67 H Uiso 0.07414 0.24646 0.10205 1.000 0.0670 c RU
H68 H Uiso 0.05161 0.11056 0.10452 1.000 0.0550 c RU
H69 H Uiso 0.19293 0.01212 0.12776 1.000 0.0590 c RU
H70 H Uiso 0.36136 0.05024 0.14874 1.000 0.0760 c RU
H71 H Uiso 0.38296 0.18943 0.14366 1.000 0.0810 c RU
H72 H Uiso 0.23999 0.28561 0.12010 1.000 0.0730 c RU
H73 H Uiso 0.81898 0.42890 0.10792 1.000 0.0530 c RU
H74 H Uiso 0.81436 0.31894 0.03821 1.000 0.0550 c RU
H75 H Uiso 0.81111 0.18921 0.10661 1.000 0.0780 c RU
H76 H Uiso 0.82652 0.17132 0.23800 1.000 0.0710 c RU
H77 H Uiso 0.84183 0.27889 0.30312 1.000 0.0490 c RU
H78 H Uiso 0.83365 0.40747 0.23951 1.000 0.0590 c RU

loop_
_atom_type_symbol
_atom_type_description
_atom_type_scat_dispersion_real
_atom_type_scat_dispersion_imag
_atom_type_scat_source
C C 0.0033 0.0016 ' International Tables Vol C Tables 4.2.6.8 and 6.1.1.4'
H H 0.0000 0.0000 ' International Tables Vol C Tables 4.2.6.8 and 6.1.1.4'
N N 0.0061 0.0033 ' International Tables Vol C Tables 4.2.6.8 and 6.1.1.4'
O O 0.0106 0.0060 ' International Tables Vol C Tables 4.2.6.8 and 6.1.1.4'
P P 0.1023 0.0942 ' International Tables Vol C Tables 4.2.6.8 and 6.1.1.4'
Si Si 0.0817 0.0704 ' International Tables Vol C Tables 4.2.6.8 and 6.1.1.4'

loop_
_geom_angle_atom_site_label_1
_geom_angle_atom_site_label_2
_geom_angle_atom_site_label_3
_geom_angle
_geom_angle_publ_flag
C42 P1 C43 116.76(9) yes
C42 P1 C49 113.21(9) yes
C42 P1 C55 107.59(9) yes
C43 P1 C49 104.93(8) yes
C43 P1 C55 106.18(8) yes
C49 P1 C55 107.66(8) yes
Si2 Si1 O1 103.40(5) yes
Si2 Si1 N1 106.22(5) yes
Si2 Si1 C40 114.29(6) yes
O1 Si1 N1 116.37(7) yes
O1 Si1 C40 108.38(8) yes
N1 Si1 C40 108.35(8) yes
Si1 Si2 C28 107.22(6) yes
Si1 Si2 C32 108.47(6) yes
Si1 Si2 C36 108.13(6) yes
C28 Si2 C32 110.89(9) yes
C28 Si2 C36 110.98(8) yes
C32 Si2 C36 111.00(8) yes
Si1 N1 C1 144.94(13) yes
Si1 O1 H1 115.1(18) no
C1 N2 C4 125.83(14) yes
C2 N2 C4 122.76(14) yes
C1 N2 C2 110.17(14) yes
C1 N3 C3 110.38(14) yes
C3 N3 C16 123.37(15) yes
C1 N3 C16 126.06(14) yes
N1 C1 N2 131.44(15) yes
N2 C1 N3 103.35(13) yes
N1 C1 N3 125.21(15) yes
N2 C2 C3 108.25(16) yes
N3 C3 C2 107.84(16) yes
N2 C4 C9 118.31(16) yes
C5 C4 C9 122.95(16) no
N2 C4 C5 118.71(15) yes
C4 C5 C10 120.67(16) no
C6 C5 C10 122.27(17) no
C4 C5 C6 117.06(17) no
C5 C6 C7 120.83(18) no
C6 C7 C8 120.78(18) no
C7 C8 C9 121.09(18) no
C4 C9 C8 117.27(17) no
C4 C9 C13 122.40(16) no
C8 C9 C13 120.31(16) no
C5 C10 C12 110.74(17) no
C11 C10 C12 110.18(17) no
C5 C10 C11 113.45(17) no
C9 C13 C15 110.60(16) no
C14 C13 C15 109.67(16) no
C9 C13 C14 112.79(16) no
N3 C16 C21 118.36(16) yes
C17 C16 C21 122.76(17) no
N3 C16 C17 118.82(15) yes
C16 C17 C22 121.11(16) no
C18 C17 C22 121.67(17) no
C16 C17 C18 117.21(17) no
C17 C18 C19 120.73(19) no
C18 C19 C20 120.95(19) no
C19 C20 C21 120.86(18) no
C16 C21 C20 117.42(18) no
C20 C21 C25 119.83(16) no
C16 C21 C25 122.75(16) no
C17 C22 C23 111.21(16) no
C17 C22 C24 113.63(16) no
C23 C22 C24 109.21(16) no
C21 C25 C26 112.16(16) no
C21 C25 C27 110.95(17) no
C26 C25 C27 109.49(16) no
Si2 C28 C30 109.85(13) yes
Si2 C28 C31 114.06(13) yes
C29 C28 C30 105.43(15) no
C29 C28 C31 107.40(16) no
C30 C28 C31 108.01(16) no
Si2 C28 C29 111.67(13) yes
Si2 C32 C33 109.71(13) yes
Si2 C32 C35 110.70(14) yes
C33 C32 C34 108.11(16) no
C33 C32 C35 105.34(16) no
C34 C32 C35 108.54(16) no
Si2 C32 C34 114.04(14) yes
Si2 C36 C37 114.10(13) yes
Si2 C36 C38 110.72(13) yes
C37 C36 C38 107.52(14) no
C37 C36 C39 108.41(16) no
C38 C36 C39 105.53(15) no
Si2 C36 C39 110.16(12) yes
Si1 C40 C41 125.99(14) yes
C40 C41 C42 126.31(17) no
P1 C42 C41 126.71(14) yes
P1 C43 C44 123.08(14) yes
P1 C43 C48 117.58(13) yes
C44 C43 C48 119.15(17) no
C43 C44 C45 120.09(18) no
C44 C45 C46 120.52(18) no
C45 C46 C47 119.77(18) no
C46 C47 C48 120.2(2) no
C43 C48 C47 120.26(18) no
P1 C49 C50 118.90(13) yes
C50 C49 C54 119.45(16) no
P1 C49 C54 121.44(13) yes
C49 C50 C51 119.77(17) no
C50 C51 C52 120.55(18) no
C51 C52 C53 119.77(18) no
C52 C53 C54 120.31(18) no
C49 C54 C53 120.15(17) no
P1 C55 C56 119.23(14) yes
C56 C55 C60 118.88(17) no
P1 C55 C60 121.82(14) yes
C55 C56 C57 120.48(18) no
C56 C57 C58 120.31(18) no
C57 C58 C59 119.32(18) no
C58 C59 C60 120.86(19) no
C55 C60 C59 120.14(17) no
N2 C2 H2 126.00 no
C3 C2 H2 126.00 no
N3 C3 H3 126.00 no
C2 C3 H3 126.00 no
C5 C6 H6 120.00 no
C7 C6 H6 120.00 no
C6 C7 H7 120.00 no
C8 C7 H7 120.00 no
C7 C8 H8 119.00 no
C9 C8 H8 119.00 no
C5 C10 H10 107.00 no
C11 C10 H10 107.00 no
C12 C10 H10 107.00 no
C10 C11 H11A 109.00 no
C10 C11 H11B 110.00 no
C10 C11 H11C 110.00 no
H11A C11 H11B 109.00 no
H11A C11 H11C 109.00 no
H11B C11 H11C 109.00 no
C10 C12 H12A 109.00 no
C10 C12 H12B 109.00 no
C10 C12 H12C 109.00 no
H12A C12 H12B 109.00 no
H12A C12 H12C 109.00 no
H12B C12 H12C 109.00 no
C9 C13 H13 108.00 no
C14 C13 H13 108.00 no
C15 C13 H13 108.00 no
C13 C14 H14A 109.00 no
C13 C14 H14B 109.00 no
C13 C14 H14C 109.00 no
H14A C14 H14B 109.00 no
H14A C14 H14C 109.00 no
H14B C14 H14C 109.00 no
C13 C15 H15A 109.00 no
C13 C15 H15B 109.00 no
C13 C15 H15C 109.00 no
H15A C15 H15B 109.00 no
H15A C15 H15C 109.00 no
H15B C15 H15C 109.00 no
C17 C18 H18 120.00 no
C19 C18 H18 120.00 no
C18 C19 H19 120.00 no
C20 C19 H19 120.00 no
C19 C20 H20 120.00 no
C21 C20 H20 120.00 no
C17 C22 H22 108.00 no
C23 C22 H22 108.00 no
C24 C22 H22 108.00 no
C22 C23 H23A 109.00 no
C22 C23 H23B 109.00 no
C22 C23 H23C 109.00 no
H23A C23 H23B 109.00 no
H23A C23 H23C 109.00 no
H23B C23 H23C 109.00 no
C22 C24 H24A 109.00 no
C22 C24 H24B 109.00 no
C22 C24 H24C 109.00 no
H24A C24 H24B 109.00 no
H24A C24 H24C 109.00 no
H24B C24 H24C 109.00 no
C21 C25 H25 108.00 no
C26 C25 H25 108.00 no
C27 C25 H25 108.00 no
C25 C26 H26A 109.00 no
C25 C26 H26B 109.00 no
C25 C26 H26C 109.00 no
H26A C26 H26B 109.00 no
H26A C26 H26C 109.00 no
H26B C26 H26C 109.00 no
C25 C27 H27A 109.00 no
C25 C27 H27B 109.00 no
C25 C27 H27C 109.00 no
H27A C27 H27B 109.00 no
H27A C27 H27C 109.00 no
H27B C27 H27C 109.00 no
C28 C29 H29A 109.00 no
C28 C29 H29B 109.00 no
C28 C29 H29C 109.00 no
H29A C29 H29B 109.00 no
H29A C29 H29C 109.00 no
H29B C29 H29C 109.00 no
C28 C30 H30A 109.00 no
C28 C30 H30B 109.00 no
C28 C30 H30C 109.00 no
H30A C30 H30B 109.00 no
H30A C30 H30C 109.00 no
H30B C30 H30C 109.00 no
C28 C31 H31A 109.00 no
C28 C31 H31B 109.00 no
C28 C31 H31C 109.00 no
H31A C31 H31B 109.00 no
H31A C31 H31C 109.00 no
H31B C31 H31C 109.00 no
C32 C33 H33A 109.00 no
C32 C33 H33B 109.00 no
C32 C33 H33C 109.00 no
H33A C33 H33B 109.00 no
H33A C33 H33C 109.00 no
H33B C33 H33C 109.00 no
C32 C34 H34A 109.00 no
C32 C34 H34B 109.00 no
C32 C34 H34C 109.00 no
H34A C34 H34B 109.00 no
H34A C34 H34C 109.00 no
H34B C34 H34C 109.00 no
C32 C35 H35A 109.00 no
C32 C35 H35B 109.00 no
C32 C35 H35C 109.00 no
H35A C35 H35B 109.00 no
H35A C35 H35C 109.00 no
H35B C35 H35C 109.00 no
C36 C37 H37A 109.00 no
C36 C37 H37B 109.00 no
C36 C37 H37C 109.00 no
H37A C37 H37B 109.00 no
H37A C37 H37C 109.00 no
H37B C37 H37C 109.00 no
C36 C38 H38A 109.00 no
C36 C38 H38B 109.00 no
C36 C38 H38C 109.00 no
H38A C38 H38B 109.00 no
H38A C38 H38C 109.00 no
H38B C38 H38C 109.00 no
C36 C39 H39A 109.00 no
C36 C39 H39B 109.00 no
C36 C39 H39C 109.00 no
H39A C39 H39B 109.00 no
H39A C39 H39C 109.00 no
H39B C39 H39C 109.00 no
Si1 C40 H40 117.00 no
C41 C40 H40 117.00 no
C40 C41 H41 117.00 no
C42 C41 H41 117.00 no
P1 C42 H42 117.00 no
C41 C42 H42 117.00 no
C43 C44 H44 120.00 no
C45 C44 H44 120.00 no
C44 C45 H45 120.00 no
C46 C45 H45 120.00 no
C45 C46 H46 120.00 no
C47 C46 H46 120.00 no
C46 C47 H47 120.00 no
C48 C47 H47 120.00 no
C43 C48 H48 120.00 no
C47 C48 H48 120.00 no
C49 C50 H50 120.00 no
C51 C50 H50 120.00 no
C50 C51 H51 120.00 no
C52 C51 H51 120.00 no
C51 C52 H52 120.00 no
C53 C52 H52 120.00 no
C52 C53 H53 120.00 no
C54 C53 H53 120.00 no
C49 C54 H54 120.00 no
C53 C54 H54 120.00 no
C55 C56 H56 120.00 no
C57 C56 H56 120.00 no
C56 C57 H57 120.00 no
C58 C57 H57 120.00 no
C57 C58 H58 120.00 no
C59 C58 H58 120.00 no
C58 C59 H59 120.00 no
C60 C59 H59 120.00 no
C55 C60 H60 120.00 no
C59 C60 H60 120.00 no
C62 C61 C66 120.5(2) no
C61 C62 C63 119.7(2) no
C62 C63 C64 119.9(2) no
C63 C64 C65 120.9(2) no
C64 C65 C66 119.2(2) no
C61 C66 C65 119.7(2) no
C62 C61 H61 120.00 no
C66 C61 H61 120.00 no
C61 C62 H62 120.00 no
C63 C62 H62 120.00 no
C62 C63 H63 120.00 no
C64 C63 H63 120.00 no
C63 C64 H64 120.00 no
C65 C64 H64 120.00 no
C64 C65 H65 120.00 no
C66 C65 H65 120.00 no
C61 C66 H66 120.00 no
C65 C66 H66 120.00 no
C68 C67 C72 120.1(3) no
C67 C68 C69 121.0(3) no
C68 C69 C70 119.7(3) no
C69 C70 C71 118.4(3) no
C70 C71 C72 120.7(3) no
C67 C72 C71 120.1(3) no
C68 C67 H67 120.00 no
C72 C67 H67 120.00 no
C67 C68 H68 119.00 no
C69 C68 H68 119.00 no
C68 C69 H69 120.00 no
C70 C69 H69 120.00 no
C69 C70 H70 121.00 no
C71 C70 H70 121.00 no
C70 C71 H71 120.00 no
C72 C71 H71 120.00 no
C67 C72 H72 120.00 no
C71 C72 H72 120.00 no
C74 C73 C78 119.8(2) no
C73 C74 C75 118.5(2) no
C74 C75 C76 119.9(3) no
C75 C76 C77 121.0(3) no
C76 C77 C78 119.7(2) no
C73 C78 C77 121.1(2) no
C74 C73 H73 120.00 no
C78 C73 H73 120.00 no
C73 C74 H74 121.00 no
C75 C74 H74 121.00 no
C74 C75 H75 120.00 no
C76 C75 H75 120.00 no
C75 C76 H76 120.00 no
C77 C76 H76 120.00 no
C76 C77 H77 120.00 no
C78 C77 H77 120.00 no
C73 C78 H78 119.00 no
C77 C78 H78 119.00 no

loop_
_geom_bond_atom_site_label_1
_geom_bond_atom_site_label_2
_geom_bond_distance
_geom_bond_publ_flag
P1 C42 1.6954(18) yes
P1 C43 1.8319(18) yes
P1 C49 1.8106(18) yes
P1 C55 1.8077(19) yes
Si1 Si2 2.3734(7) yes
Si1 O1 1.6681(14) yes
Si1 N1 1.6980(15) yes
Si1 C40 1.8377(19) yes
Si2 C28 1.9506(19) yes
Si2 C32 1.945(2) yes
Si2 C36 1.9506(19) yes
N1 C1 1.269(2) yes
O1 H1 0.77(3) no
N2 C2 1.393(2) yes
N2 C4 1.435(2) yes
N2 C1 1.399(2) yes
N3 C1 1.398(2) yes
N3 C16 1.432(2) yes
N3 C3 1.395(2) yes
C2 C3 1.330(3) no
C4 C9 1.399(2) no
C4 C5 1.405(3) no
C5 C6 1.398(3) no
C5 C10 1.518(3) no
C6 C7 1.382(3) no
C7 C8 1.376(3) no
C8 C9 1.393(3) no
C9 C13 1.517(3) no
C10 C12 1.532(3) no
C10 C11 1.523(3) no
C13 C14 1.527(3) no
C13 C15 1.529(3) no
C16 C21 1.403(2) no
C16 C17 1.405(3) no
C17 C18 1.395(3) no
C17 C22 1.521(3) no
C18 C19 1.388(3) no
C19 C20 1.374(3) no
C20 C21 1.395(3) no
C21 C25 1.516(3) no
C22 C23 1.533(3) no
C22 C24 1.529(3) no
C25 C27 1.534(3) no
C25 C26 1.535(3) no
C28 C30 1.540(3) no
C28 C31 1.540(3) no
C28 C29 1.545(3) no
C32 C33 1.536(3) no
C32 C35 1.540(3) no
C32 C34 1.541(3) no
C36 C37 1.543(3) no
C36 C39 1.536(3) no
C36 C38 1.541(3) no
C40 C41 1.362(2) no
C41 C42 1.424(3) no
C43 C48 1.395(3) no
C43 C44 1.388(2) no
C44 C45 1.389(3) no
C45 C46 1.378(3) no
C46 C47 1.383(3) no
C47 C48 1.386(3) no
C49 C50 1.395(3) no
C49 C54 1.391(3) no
C50 C51 1.388(3) no
C51 C52 1.384(3) no
C52 C53 1.381(3) no
C53 C54 1.388(3) no
C55 C60 1.388(3) no
C55 C56 1.395(3) no
C56 C57 1.381(3) no
C57 C58 1.386(3) no
C58 C59 1.376(3) no
C59 C60 1.386(3) no
C2 H2 0.9500 no
C3 H3 0.9500 no
C6 H6 0.9500 no
C7 H7 0.9500 no
C8 H8 0.9500 no
C10 H10 1.0000 no
C11 H11A 0.9800 no
C11 H11B 0.9800 no
C11 H11C 0.9800 no
C12 H12A 0.9800 no
C12 H12B 0.9800 no
C12 H12C 0.9800 no
C13 H13 1.0000 no
C14 H14A 0.9800 no
C14 H14B 0.9800 no
C14 H14C 0.9800 no
C15 H15A 0.9800 no
C15 H15B 0.9800 no
C15 H15C 0.9800 no
C18 H18 0.9500 no
C19 H19 0.9500 no
C20 H20 0.9500 no
C22 H22 1.0000 no
C23 H23A 0.9800 no
C23 H23B 0.9800 no
C23 H23C 0.9800 no
C24 H24A 0.9800 no
C24 H24B 0.9800 no
C24 H24C 0.9800 no
C25 H25 1.0000 no
C26 H26A 0.9800 no
C26 H26B 0.9800 no
C26 H26C 0.9800 no
C27 H27A 0.9800 no
C27 H27B 0.9800 no
C27 H27C 0.9800 no
C29 H29A 0.9800 no
C29 H29B 0.9800 no
C29 H29C 0.9800 no
C30 H30A 0.9800 no
C30 H30B 0.9800 no
C30 H30C 0.9800 no
C31 H31A 0.9800 no
C31 H31B 0.9800 no
C31 H31C 0.9800 no
C33 H33A 0.9800 no
C33 H33B 0.9800 no
C33 H33C 0.9800 no
C34 H34A 0.9800 no
C34 H34B 0.9800 no
C34 H34C 0.9800 no
C35 H35A 0.9800 no
C35 H35B 0.9800 no
C35 H35C 0.9800 no
C37 H37A 0.9800 no
C37 H37B 0.9800 no
C37 H37C 0.9800 no
C38 H38A 0.9800 no
C38 H38B 0.9800 no
C38 H38C 0.9800 no
C39 H39A 0.9800 no
C39 H39B 0.9800 no
C39 H39C 0.9800 no
C40 H40 0.9500 no
C41 H41 0.9500 no
C42 H42 0.9500 no
C44 H44 0.9500 no
C45 H45 0.9500 no
C46 H46 0.9500 no
C47 H47 0.9500 no
C48 H48 0.9500 no
C50 H50 0.9500 no
C51 H51 0.9500 no
C52 H52 0.9500 no
C53 H53 0.9500 no
C54 H54 0.9500 no
C56 H56 0.9500 no
C57 H57 0.9500 no
C58 H58 0.9500 no
C59 H59 0.9500 no
C60 H60 0.9500 no
C61 C62 1.381(3) no
C61 C66 1.375(3) no
C62 C63 1.377(3) no
C63 C64 1.370(4) no
C64 C65 1.381(4) no
C65 C66 1.389(3) no
C61 H61 0.9500 no
C62 H62 0.9500 no
C63 H63 0.9500 no
C64 H64 0.9500 no
C65 H65 0.9500 no
C66 H66 0.9500 no
C67 C68 1.378(4) no
C67 C72 1.358(5) no
C68 C69 1.371(4) no
C69 C70 1.384(4) no
C70 C71 1.410(5) no
C71 C72 1.365(5) no
C67 H67 0.9500 no
C68 H68 0.9500 no
C69 H69 0.9500 no
C70 H70 0.9500 no
C71 H71 0.9500 no
C72 H72 0.9500 no
C73 C74 1.371(4) no
C73 C78 1.368(4) no
C74 C75 1.388(4) no
C75 C76 1.368(5) no
C76 C77 1.338(4) no
C77 C78 1.356(4) no
C73 H73 0.9500 no
C74 H74 0.9500 no
C75 H75 0.9500 no
C76 H76 0.9500 no
C77 H77 0.9500 no
C78 H78 0.9500 no

loop_
_geom_hbond_atom_site_label_D
_geom_hbond_atom_site_label_H
_geom_hbond_atom_site_label_A
_geom_hbond_distance_DH
_geom_hbond_distance_HA
_geom_hbond_distance_DA
_geom_hbond_angle_DHA
_geom_hbond_publ_flag
C10 H10 N2 1.0000 2.5100 2.870(2) 101.00 yes
C13 H13 N2 1.0000 2.4400 2.893(2) 107.00 yes
C22 H22 N1 1.0000 2.5800 3.413(2) 140.00 yes
C25 H25 N3 1.0000 2.4600 2.906(2) 107.00 yes
C33 H33A O1 0.9800 2.6000 3.465(3) 148.00 yes

loop_
_geom_torsion_atom_site_label_1
_geom_torsion_atom_site_label_2
_geom_torsion_atom_site_label_3
_geom_torsion_atom_site_label_4
_geom_torsion
_geom_torsion_publ_flag
C43 P1 C42 C41 -77.90(18) no
C49 P1 C42 C41 44.11(19) no
C55 P1 C42 C41 162.94(15) no
C42 P1 C43 C44 -131.62(16) no
C42 P1 C43 C48 43.15(18) no
C49 P1 C43 C44 102.14(17) no
C49 P1 C43 C48 -83.09(16) no
C55 P1 C43 C44 -11.70(18) no
C55 P1 C43 C48 163.07(15) no
C42 P1 C49 C50 30.52(18) no
C42 P1 C49 C54 -154.80(15) no
C43 P1 C49 C50 158.93(14) no
C43 P1 C49 C54 -26.39(17) no
C55 P1 C49 C50 -88.27(16) no
C55 P1 C49 C54 86.41(16) no
C42 P1 C55 C56 47.57(17) no
C42 P1 C55 C60 -129.38(15) no
C43 P1 C55 C56 -78.15(16) no
C43 P1 C55 C60 104.90(16) no
C49 P1 C55 C56 169.89(14) no
C49 P1 C55 C60 -7.05(17) no
O1 Si1 Si2 C28 -66.51(8) no
O1 Si1 Si2 C32 53.30(8) no
O1 Si1 Si2 C36 173.76(8) no
N1 Si1 Si2 C28 170.49(8) no
N1 Si1 Si2 C32 -69.71(9) no
N1 Si1 Si2 C36 50.75(8) no
C40 Si1 Si2 C28 51.08(9) no
C40 Si1 Si2 C32 170.89(9) no
C40 Si1 Si2 C36 -68.65(9) no
Si2 Si1 N1 C1 155.0(2) no
O1 Si1 N1 C1 40.5(3) no
C40 Si1 N1 C1 -81.8(2) no
Si2 Si1 C40 C41 -94.09(16) no
O1 Si1 C40 C41 20.61(18) no
N1 Si1 C40 C41 147.72(15) no
Si1 Si2 C28 C29 43.01(14) no
Si1 Si2 C28 C30 -73.60(13) no
Si1 Si2 C28 C31 164.99(13) no
C32 Si2 C28 C29 -75.24(15) no
C32 Si2 C28 C30 168.15(12) no
C32 Si2 C28 C31 46.74(17) no
C36 Si2 C28 C29 160.89(13) no
C36 Si2 C28 C30 44.29(15) no
C36 Si2 C28 C31 -77.13(16) no
Si1 Si2 C32 C33 -72.15(14) no
Si1 Si2 C32 C34 166.43(12) no
Si1 Si2 C32 C35 43.69(14) no
C28 Si2 C32 C33 45.35(16) no
C28 Si2 C32 C34 -76.08(15) no
C28 Si2 C32 C35 161.19(13) no
C36 Si2 C32 C33 169.20(13) no
C36 Si2 C32 C34 47.77(16) no
C36 Si2 C32 C35 -74.97(15) no
Si1 Si2 C36 C37 160.73(12) no
Si1 Si2 C36 C38 -77.82(13) no
Si1 Si2 C36 C39 38.54(14) no
C28 Si2 C36 C37 43.40(15) no
C28 Si2 C36 C38 164.85(12) no
C28 Si2 C36 C39 -78.80(14) no
C32 Si2 C36 C37 -80.40(15) no
C32 Si2 C36 C38 41.05(15) no
C32 Si2 C36 C39 157.41(13) no
Si1 N1 C1 N2 -9.7(4) no
Si1 N1 C1 N3 171.06(16) no
C2 N2 C1 N1 179.47(18) no
C2 N2 C1 N3 -1.12(18) no
C4 N2 C1 N1 12.0(3) no
C4 N2 C1 N3 -168.63(15) no
C1 N2 C2 C3 1.4(2) no
C4 N2 C2 C3 169.36(17) no
C1 N2 C4 C5 -94.5(2) no
C1 N2 C4 C9 87.6(2) no
C2 N2 C4 C5 99.5(2) no
C2 N2 C4 C9 -78.5(2) no
C3 N3 C1 N1 179.94(16) no
C3 N3 C1 N2 0.48(18) no
C16 N3 C1 N1 -4.9(3) no
C16 N3 C1 N2 175.60(15) no
C1 N3 C3 C2 0.3(2) no
C16 N3 C3 C2 -174.93(16) no
C1 N3 C16 C17 -73.4(2) no
C1 N3 C16 C21 109.3(2) no
C3 N3 C16 C17 101.1(2) no
C3 N3 C16 C21 -76.2(2) no
N2 C2 C3 N3 -1.0(2) no
N2 C4 C5 C6 -176.49(16) no
N2 C4 C5 C10 3.0(2) no
C9 C4 C5 C6 1.3(3) no
C9 C4 C5 C10 -179.20(17) no
N2 C4 C9 C8 176.13(16) no
N2 C4 C9 C13 -2.2(2) no
C5 C4 C9 C8 -1.7(3) no
C5 C4 C9 C13 180.00(17) no
C4 C5 C6 C7 0.0(3) no
C10 C5 C6 C7 -179.46(18) no
C4 C5 C10 C11 152.01(18) no
C4 C5 C10 C12 -83.5(2) no
C6 C5 C10 C11 -28.6(3) no
C6 C5 C10 C12 95.9(2) no
C5 C6 C7 C8 -0.9(3) no
C6 C7 C8 C9 0.5(3) no
C7 C8 C9 C4 0.8(3) no
C7 C8 C9 C13 179.09(18) no
C4 C9 C13 C14 -136.16(18) no
C4 C9 C13 C15 100.6(2) no
C8 C9 C13 C14 45.6(2) no
C8 C9 C13 C15 -77.6(2) no
N3 C16 C17 C18 -174.31(16) no
N3 C16 C17 C22 4.5(3) no
C21 C16 C17 C18 2.8(3) no
C21 C16 C17 C22 -178.33(17) no
N3 C16 C21 C20 173.87(16) no
N3 C16 C21 C25 -5.2(3) no
C17 C16 C21 C20 -3.3(3) no
C17 C16 C21 C25 177.63(17) no
C16 C17 C18 C19 -0.4(3) no
C22 C17 C18 C19 -179.27(18) no
C16 C17 C22 C23 -77.7(2) no
C16 C17 C22 C24 158.56(17) no
C18 C17 C22 C23 101.1(2) no
C18 C17 C22 C24 -22.6(3) no
C17 C18 C19 C20 -1.4(3) no
C18 C19 C20 C21 1.0(3) no
C19 C20 C21 C16 1.3(3) no
C19 C20 C21 C25 -179.55(19) no
C16 C21 C25 C26 -134.56(18) no
C16 C21 C25 C27 102.7(2) no
C20 C21 C25 C26 46.4(2) no
C20 C21 C25 C27 -76.4(2) no
Si1 C40 C41 C42 176.20(14) no
C40 C41 C42 P1 175.02(15) no
P1 C43 C44 C45 173.62(15) no
C48 C43 C44 C45 -1.1(3) no
P1 C43 C48 C47 -175.45(16) no
C44 C43 C48 C47 -0.5(3) no
C43 C44 C45 C46 1.3(3) no
C44 C45 C46 C47 0.0(3) no
C45 C46 C47 C48 -1.6(3) no
C46 C47 C48 C43 1.8(3) no
P1 C49 C50 C51 174.39(15) no
C54 C49 C50 C51 -0.4(3) no
P1 C49 C54 C53 -173.57(15) no
C50 C49 C54 C53 1.1(3) no
C49 C50 C51 C52 -0.6(3) no
C50 C51 C52 C53 1.0(3) no
C51 C52 C53 C54 -0.3(3) no
C52 C53 C54 C49 -0.7(3) no
P1 C55 C56 C57 -176.02(14) no
C60 C55 C56 C57 1.0(3) no
P1 C55 C60 C59 175.93(15) no
C56 C55 C60 C59 -1.0(3) no
C55 C56 C57 C58 -0.3(3) no
C56 C57 C58 C59 -0.5(3) no
C57 C58 C59 C60 0.5(3) no
C58 C59 C60 C55 0.3(3) no
C66 C61 C62 C63 -0.6(4) no
C62 C61 C66 C65 0.6(4) no
C61 C62 C63 C64 0.0(4) no
C62 C63 C64 C65 0.6(4) no
C63 C64 C65 C66 -0.5(4) no
C64 C65 C66 C61 -0.1(4) no
C72 C67 C68 C69 0.7(4) no
C68 C67 C72 C71 -0.8(4) no
C67 C68 C69 C70 -0.1(4) no
C68 C69 C70 C71 -0.5(4) no
C69 C70 C71 C72 0.5(4) no
C70 C71 C72 C67 0.2(4) no
C78 C73 C74 C75 2.4(4) no
C74 C73 C78 C77 -0.2(4) no
C73 C74 C75 C76 -2.6(5) no
C74 C75 C76 C77 0.6(5) no
C75 C76 C77 C78 1.7(5) no
C76 C77 C78 C73 -1.9(4) no
